data_7156574
loop_
_publ_author_name
'Gao, Feng-Teng'
'Fang, Zheng'
'Su, Rui-Rui'
'Rui, Pei-Xin'
'Hu, Xiang-Guo'

_publ_section_title
;
 Hydroximoyl fluorides as the precursors of nitrile oxides: synthesis,
 stability and [3 + 2]-cycloaddition with alkynes.
;
_journal_issue 47
_journal_name_full 'Organic &amp; biomolecular chemistry'
_journal_page_first 9211
_journal_page_last 9217
_journal_paper_doi 10.1039/c8ob02721h
_journal_volume 16
_journal_year 2018
_chemical_formula_moiety (C6H5)(C6H4)CH2(C3NOH)(C6H4)OCH3
_chemical_formula_sum 'C23 H19 N O2'
_chemical_formula_weight 341.39
_space_group_IT_number 14
_space_group_name_Hall '-P 2yn'
_space_group_name_H-M_alt 'P 1 21/n 1'
_symmetry_cell_setting monoclinic
_symmetry_space_group_name_Hall '-P 2yn'
_symmetry_space_group_name_H-M 'P 1 21/n 1'
_atom_sites_solution_hydrogens geom
_atom_sites_solution_primary direct
_atom_sites_solution_secondary difmap
_audit_creation_method SHELXL-97
_audit_update_record
;
2018-04-23 deposited with the CCDC.
2018-11-14 downloaded from the CCDC.
;
_cell_angle_alpha 90.00
_cell_angle_beta 106.260(8)
_cell_angle_gamma 90.00
_cell_formula_units_Z 4
_cell_length_a 9.4496(8)
_cell_length_b 14.0100(8)
_cell_length_c 13.9414(11)
_cell_measurement_reflns_used 6735
_cell_measurement_temperature 293(2)
_cell_measurement_theta_max 26.8670
_cell_measurement_theta_min 4.1950
_cell_volume 1771.9(2)
_computing_cell_refinement 'Bruker SAINT'
_computing_data_collection 'Bruker APEX2'
_computing_data_reduction 'Bruker SAINT'
_computing_molecular_graphics 'Bruker SHELXTL'
_computing_publication_material 'Bruker SHELXTL'
_computing_structure_refinement 'SHELXL-97 (Sheldrick, 2008)'
_computing_structure_solution 'SHELXS-97 (Sheldrick, 2008)'
_diffrn_ambient_temperature 293(2)
_diffrn_measured_fraction_theta_full 0.997
_diffrn_measured_fraction_theta_max 0.997
_diffrn_measurement_device_type 'Bruker APEX-II CCD'
_diffrn_measurement_method '\f and \w scans'
_diffrn_radiation_monochromator graphite
_diffrn_radiation_source 'fine-focus sealed tube'
_diffrn_radiation_type MoK\a
_diffrn_radiation_wavelength 0.71073
_diffrn_reflns_av_R_equivalents 0.0259
_diffrn_reflns_av_sigmaI/netI 0.0187
_diffrn_reflns_limit_h_max 11
_diffrn_reflns_limit_h_min -11
_diffrn_reflns_limit_k_max 16
_diffrn_reflns_limit_k_min -16
_diffrn_reflns_limit_l_max 16
_diffrn_reflns_limit_l_min -16
_diffrn_reflns_number 17411
_diffrn_reflns_theta_full 25.50
_diffrn_reflns_theta_max 25.50
_diffrn_reflns_theta_min 3.37
_exptl_absorpt_coefficient_mu 0.081
_exptl_absorpt_correction_T_max 0.9879
_exptl_absorpt_correction_T_min 0.9815
_exptl_absorpt_correction_type multi-scan
_exptl_absorpt_process_details sadabs
_exptl_crystal_colour colourless
_exptl_crystal_density_diffrn 1.280
_exptl_crystal_density_method 'not measured'
_exptl_crystal_description block
_exptl_crystal_F_000 720
_exptl_crystal_size_max 0.23
_exptl_crystal_size_mid 0.20
_exptl_crystal_size_min 0.15
_refine_diff_density_max 0.165
_refine_diff_density_min -0.284
_refine_diff_density_rms 0.066
_refine_ls_extinction_method none
_refine_ls_goodness_of_fit_ref 1.172
_refine_ls_hydrogen_treatment mixed
_refine_ls_matrix_type full
_refine_ls_number_parameters 236
_refine_ls_number_reflns 3293
_refine_ls_number_restraints 0
_refine_ls_restrained_S_all 1.172
_refine_ls_R_factor_all 0.0548
_refine_ls_R_factor_gt 0.0477
_refine_ls_shift/su_max 0.001
_refine_ls_shift/su_mean 0.000
_refine_ls_structure_factor_coef Fsqd
_refine_ls_weighting_details 'calc w=1/[\s^2^(Fo^2^)+(0.0303P)^2^+0.5466P] where P=(Fo^2^+2Fc^2^)/3'
_refine_ls_weighting_scheme calc
_refine_ls_wR_factor_gt 0.0981
_refine_ls_wR_factor_ref 0.1013
_reflns_number_gt 2891
_reflns_number_total 3293
_reflns_threshold_expression >2sigma(I)
_cod_data_source_file c8ob02721h2.cif
_cod_data_source_block a
_cod_depositor_comments
;
The following automatic conversions were performed:

'_symmetry_cell_setting' value 'Monoclinic' changed to 'monoclinic'
according to
/home/data/users/saulius/crontab/automatic-downloads/rss-feeds/RSC/lib/dictionaries/cif_core.dic
dictionary named 'cif_core.dic' version 2.4.2 from 2011-04-26.

Automatic conversion script
Id: cif_fix_values 4973 2017-02-22 13:04:09Z antanas 

 Adding full bibliography for 7156574.cif.
;
_cod_original_sg_symbol_H-M P2(1)/n
_cod_database_code 7156574

loop_
_symmetry_equiv_pos_as_xyz
'x, y, z'
'-x+1/2, y+1/2, -z+1/2'
'-x, -y, -z'
'x-1/2, -y-1/2, z-1/2'

loop_
_atom_site_label
_atom_site_type_symbol
_atom_site_fract_x
_atom_site_fract_y
_atom_site_fract_z
_atom_site_U_iso_or_equiv
_atom_site_adp_type
_atom_site_occupancy
_atom_site_symmetry_multiplicity
_atom_site_calc_flag
_atom_site_refinement_flags
N1 N 0.23532(16) 0.96343(11) 0.91042(13) 0.0563(4) Uani 1 1 d .
O1 O 0.11373(12) 1.01466(8) 0.85015(10) 0.0540(3) Uani 1 1 d .
O2 O -0.29131(12) 0.90480(8) 0.85229(10) 0.0507(3) Uani 1 1 d .
C17 C -0.14822(16) 1.02084(10) 0.80066(11) 0.0349(3) Uani 1 1 d .
C16 C -0.01270(16) 0.97214(10) 0.85572(11) 0.0344(3) Uani 1 1 d .
C7 C 0.26569(16) 0.52915(11) 0.94052(11) 0.0350(3) Uani 1 1 d .
C22 C -0.28829(17) 0.98693(11) 0.80070(12) 0.0380(4) Uani 1 1 d .
C12 C 0.30325(17) 0.59937(11) 0.88132(12) 0.0383(4) Uani 1 1 d .
H12 H 0.3290 0.5816 0.8241 0.046 Uiso 1 1 calc R
C10 C 0.26692(16) 0.72403(11) 0.99114(11) 0.0361(4) Uani 1 1 d .
C15 C 0.02243(17) 0.89557(11) 0.91565(12) 0.0399(4) Uani 1 1 d .
H15 H -0.0422 0.8526 0.9320 0.048 Uiso 1 1 calc R
C13 C 0.27766(19) 0.82797(11) 1.02172(13) 0.0443(4) Uani 1 1 d .
H13A H 0.2553 0.8334 1.0853 0.053 Uiso 1 1 calc R
H13B H 0.3786 0.8489 1.0318 0.053 Uiso 1 1 calc R
C9 C 0.22791(18) 0.65468(12) 1.04955(12) 0.0431(4) Uani 1 1 d .
H9 H 0.2021 0.6726 1.1066 0.052 Uiso 1 1 calc R
C6 C 0.26835(17) 0.42663(11) 0.91421(11) 0.0380(4) Uani 1 1 d .
C18 C -0.14053(19) 1.10553(11) 0.74957(12) 0.0424(4) Uani 1 1 d .
H18 H -0.0489 1.1289 0.7483 0.051 Uiso 1 1 calc R
C8 C 0.22656(18) 0.55883(12) 1.02457(12) 0.0431(4) Uani 1 1 d .
H8 H 0.1990 0.5137 1.0648 0.052 Uiso 1 1 calc R
C21 C -0.41383(18) 1.03673(12) 0.75053(13) 0.0463(4) Uani 1 1 d .
H21 H -0.5063 1.0137 0.7501 0.056 Uiso 1 1 calc R
C11 C 0.30304(17) 0.69491(11) 0.90592(12) 0.0394(4) Uani 1 1 d .
H11 H 0.3275 0.7404 0.8647 0.047 Uiso 1 1 calc R
C14 C 0.17794(17) 0.89388(11) 0.94856(12) 0.0374(4) Uani 1 1 d .
C20 C -0.4019(2) 1.12032(13) 0.70124(13) 0.0505(5) Uani 1 1 d .
H20 H -0.4867 1.1534 0.6678 0.061 Uiso 1 1 calc R
C5 C 0.37313(19) 0.39149(12) 0.87014(13) 0.0480(4) Uani 1 1 d .
H5 H 0.4420 0.4329 0.8566 0.058 Uiso 1 1 calc R
C19 C -0.2660(2) 1.15525(12) 0.70096(13) 0.0496(4) Uani 1 1 d .
H19 H -0.2588 1.2121 0.6682 0.059 Uiso 1 1 calc R
C3 C 0.2756(3) 0.23365(13) 0.86568(15) 0.0649(6) Uani 1 1 d .
H3 H 0.2784 0.1693 0.8500 0.078 Uiso 1 1 calc R
C4 C 0.3762(2) 0.29584(14) 0.84615(15) 0.0594(5) Uani 1 1 d .
H4 H 0.4468 0.2736 0.8167 0.071 Uiso 1 1 calc R
C1 C 0.1663(2) 0.36257(13) 0.93261(13) 0.0531(5) Uani 1 1 d .
H1 H 0.0945 0.3842 0.9614 0.064 Uiso 1 1 calc R
C23 C -0.4287(2) 0.87589(16) 0.86696(18) 0.0680(6) Uani 1 1 d .
H23A H -0.4677 0.9268 0.8981 0.102 Uiso 1 1 calc R
H23B H -0.4138 0.8205 0.9091 0.102 Uiso 1 1 calc R
H23C H -0.4970 0.8610 0.8036 0.102 Uiso 1 1 calc R
C2 C 0.1708(3) 0.26699(14) 0.90841(15) 0.0665(6) Uani 1 1 d .
H2 H 0.1022 0.2249 0.9212 0.080 Uiso 1 1 calc R

loop_
_atom_site_aniso_label
_atom_site_aniso_U_11
_atom_site_aniso_U_22
_atom_site_aniso_U_33
_atom_site_aniso_U_23
_atom_site_aniso_U_13
_atom_site_aniso_U_12
N1 0.0344(8) 0.0503(9) 0.0809(11) 0.0164(8) 0.0108(8) 0.0046(7)
O1 0.0352(6) 0.0478(7) 0.0792(9) 0.0225(6) 0.0161(6) 0.0019(5)
O2 0.0364(6) 0.0469(7) 0.0696(8) 0.0099(6) 0.0162(6) -0.0035(5)
C17 0.0371(8) 0.0315(8) 0.0359(8) -0.0052(6) 0.0101(7) 0.0019(6)
C16 0.0333(8) 0.0316(8) 0.0412(8) -0.0046(6) 0.0151(7) -0.0025(6)
C7 0.0304(8) 0.0362(8) 0.0358(8) 0.0021(6) 0.0054(6) 0.0006(6)
C22 0.0399(9) 0.0343(8) 0.0392(9) -0.0057(7) 0.0103(7) -0.0005(7)
C12 0.0400(9) 0.0398(9) 0.0379(8) -0.0016(7) 0.0155(7) -0.0020(7)
C10 0.0302(8) 0.0367(8) 0.0375(8) -0.0002(7) 0.0031(6) 0.0043(6)
C15 0.0368(9) 0.0348(8) 0.0484(9) 0.0036(7) 0.0126(7) -0.0029(7)
C13 0.0424(9) 0.0399(9) 0.0452(9) -0.0050(7) 0.0031(8) 0.0035(7)
C9 0.0469(10) 0.0473(10) 0.0377(9) -0.0012(7) 0.0159(7) 0.0044(8)
C6 0.0396(9) 0.0364(8) 0.0330(8) 0.0021(6) 0.0017(7) -0.0012(7)
C18 0.0427(9) 0.0395(9) 0.0456(9) -0.0003(7) 0.0133(7) -0.0003(7)
C8 0.0501(10) 0.0420(9) 0.0400(9) 0.0069(7) 0.0173(8) -0.0016(8)
C21 0.0359(9) 0.0505(10) 0.0489(10) -0.0078(8) 0.0058(8) 0.0002(8)
C11 0.0425(9) 0.0368(9) 0.0402(9) 0.0043(7) 0.0137(7) -0.0044(7)
C14 0.0390(9) 0.0302(8) 0.0421(9) -0.0056(7) 0.0098(7) 0.0012(7)
C20 0.0465(10) 0.0507(11) 0.0462(10) -0.0020(8) -0.0004(8) 0.0126(8)
C5 0.0423(9) 0.0431(10) 0.0551(10) -0.0029(8) 0.0077(8) 0.0017(8)
C19 0.0572(11) 0.0416(10) 0.0459(10) 0.0062(8) 0.0079(8) 0.0058(8)
C3 0.0994(17) 0.0353(10) 0.0489(11) -0.0041(8) 0.0026(11) -0.0031(11)
C4 0.0625(12) 0.0482(11) 0.0603(12) -0.0114(9) 0.0051(10) 0.0107(9)
C1 0.0666(12) 0.0483(10) 0.0455(10) 0.0005(8) 0.0174(9) -0.0129(9)
C23 0.0429(11) 0.0781(15) 0.0852(15) 0.0188(12) 0.0215(10) -0.0099(10)
C2 0.0996(17) 0.0472(11) 0.0500(11) 0.0003(9) 0.0165(11) -0.0275(11)

loop_
_atom_type_symbol
_atom_type_description
_atom_type_scat_dispersion_real
_atom_type_scat_dispersion_imag
_atom_type_scat_source
C C 0.0033 0.0016 'International Tables Vol C Tables 4.2.6.8 and 6.1.1.4'
H H 0.0000 0.0000 'International Tables Vol C Tables 4.2.6.8 and 6.1.1.4'
N N 0.0061 0.0033 'International Tables Vol C Tables 4.2.6.8 and 6.1.1.4'
O O 0.0106 0.0060 'International Tables Vol C Tables 4.2.6.8 and 6.1.1.4'

loop_
_geom_angle_atom_site_label_1
_geom_angle_atom_site_label_2
_geom_angle_atom_site_label_3
_geom_angle
C14 N1 O1 105.13(13)
C16 O1 N1 108.97(12)
C22 O2 C23 118.01(14)
C18 C17 C22 118.08(14)
C18 C17 C16 120.04(14)
C22 C17 C16 121.82(14)
C15 C16 O1 108.55(13)
C15 C16 C17 136.54(14)
O1 C16 C17 114.85(13)
C8 C7 C12 117.46(14)
C8 C7 C6 121.71(14)
C12 C7 C6 120.83(14)
O2 C22 C21 123.42(15)
O2 C22 C17 116.40(13)
C21 C22 C17 120.18(15)
C11 C12 C7 121.26(15)
C11 C12 H12 119.4
C7 C12 H12 119.4
C9 C10 C11 117.92(14)
C9 C10 C13 121.23(15)
C11 C10 C13 120.77(15)
C16 C15 C14 105.60(14)
C16 C15 H15 127.2
C14 C15 H15 127.2
C14 C13 C10 114.95(13)
C14 C13 H13A 108.5
C10 C13 H13A 108.5
C14 C13 H13B 108.5
C10 C13 H13B 108.5
H13A C13 H13B 107.5
C10 C9 C8 121.19(15)
C10 C9 H9 119.4
C8 C9 H9 119.4
C1 C6 C5 117.90(16)
C1 C6 C7 121.16(15)
C5 C6 C7 120.95(15)
C19 C18 C17 121.31(16)
C19 C18 H18 119.3
C17 C18 H18 119.3
C9 C8 C7 121.10(15)
C9 C8 H8 119.5
C7 C8 H8 119.5
C20 C21 C22 120.11(16)
C20 C21 H21 119.9
C22 C21 H21 119.9
C12 C11 C10 121.03(15)
C12 C11 H11 119.5
C10 C11 H11 119.5
N1 C14 C15 111.73(14)
N1 C14 C13 119.09(15)
C15 C14 C13 129.11(15)
C19 C20 C21 120.70(16)
C19 C20 H20 119.6
C21 C20 H20 119.6
C4 C5 C6 120.98(18)
C4 C5 H5 119.5
C6 C5 H5 119.5
C20 C19 C18 119.61(16)
C20 C19 H19 120.2
C18 C19 H19 120.2
C2 C3 C4 119.62(18)
C2 C3 H3 120.2
C4 C3 H3 120.2
C3 C4 C5 120.3(2)
C3 C4 H4 119.9
C5 C4 H4 119.9
C2 C1 C6 120.52(19)
C2 C1 H1 119.7
C6 C1 H1 119.7
O2 C23 H23A 109.5
O2 C23 H23B 109.5
H23A C23 H23B 109.5
O2 C23 H23C 109.5
H23A C23 H23C 109.5
H23B C23 H23C 109.5
C3 C2 C1 120.68(19)
C3 C2 H2 119.7
C1 C2 H2 119.7

loop_
_geom_bond_atom_site_label_1
_geom_bond_atom_site_label_2
_geom_bond_distance
N1 C14 1.299(2)
N1 O1 1.4144(18)
O1 C16 1.3565(18)
O2 C22 1.3615(19)
O2 C23 1.429(2)
C17 C18 1.396(2)
C17 C22 1.407(2)
C17 C16 1.464(2)
C16 C15 1.343(2)
C7 C8 1.388(2)
C7 C12 1.392(2)
C7 C6 1.484(2)
C22 C21 1.385(2)
C12 C11 1.382(2)
C12 H12 0.9300
C10 C9 1.382(2)
C10 C11 1.386(2)
C10 C13 1.513(2)
C15 C14 1.412(2)
C15 H15 0.9300
C13 C14 1.498(2)
C13 H13A 0.9700
C13 H13B 0.9700
C9 C8 1.386(2)
C9 H9 0.9300
C6 C1 1.393(2)
C6 C5 1.393(2)
C18 C19 1.379(2)
C18 H18 0.9300
C8 H8 0.9300
C21 C20 1.378(2)
C21 H21 0.9300
C11 H11 0.9300
C20 C19 1.375(3)
C20 H20 0.9300
C5 C4 1.383(2)
C5 H5 0.9300
C19 H19 0.9300
C3 C2 1.373(3)
C3 C4 1.372(3)
C3 H3 0.9300
C4 H4 0.9300
C1 C2 1.385(3)
C1 H1 0.9300
C23 H23A 0.9600
C23 H23B 0.9600
C23 H23C 0.9600
C2 H2 0.9300

loop_
_geom_torsion_atom_site_label_1
_geom_torsion_atom_site_label_2
_geom_torsion_atom_site_label_3
_geom_torsion_atom_site_label_4
_geom_torsion
C14 N1 O1 C16 0.09(19)
N1 O1 C16 C15 -0.76(18)
N1 O1 C16 C17 177.00(13)
C18 C17 C16 C15 175.57(18)
C22 C17 C16 C15 -1.7(3)
C18 C17 C16 O1 -1.3(2)
C22 C17 C16 O1 -178.64(14)
C23 O2 C22 C21 -9.0(2)
C23 O2 C22 C17 170.66(16)
C18 C17 C22 O2 -179.23(13)
C16 C17 C22 O2 -1.9(2)
C18 C17 C22 C21 0.4(2)
C16 C17 C22 C21 177.78(14)
C8 C7 C12 C11 0.7(2)
C6 C7 C12 C11 -179.11(14)
O1 C16 C15 C14 1.07(18)
C17 C16 C15 C14 -175.97(17)
C9 C10 C13 C14 -120.64(17)
C11 C10 C13 C14 62.5(2)
C11 C10 C9 C8 0.8(2)
C13 C10 C9 C8 -176.13(15)
C8 C7 C6 C1 35.0(2)
C12 C7 C6 C1 -145.25(16)
C8 C7 C6 C5 -145.10(16)
C12 C7 C6 C5 34.7(2)
C22 C17 C18 C19 0.4(2)
C16 C17 C18 C19 -176.97(15)
C10 C9 C8 C7 0.6(3)
C12 C7 C8 C9 -1.3(2)
C6 C7 C8 C9 178.46(15)
O2 C22 C21 C20 178.93(15)
C17 C22 C21 C20 -0.7(2)
C7 C12 C11 C10 0.7(2)
C9 C10 C11 C12 -1.4(2)
C13 C10 C11 C12 175.49(14)
O1 N1 C14 C15 0.59(19)
O1 N1 C14 C13 -176.63(14)
C16 C15 C14 N1 -1.06(19)
C16 C15 C14 C13 175.81(15)
C10 C13 C14 N1 -120.68(18)
C10 C13 C14 C15 62.6(2)
C22 C21 C20 C19 0.1(3)
C1 C6 C5 C4 -0.5(2)
C7 C6 C5 C4 179.61(15)
C21 C20 C19 C18 0.7(3)
C17 C18 C19 C20 -1.0(3)
C2 C3 C4 C5 0.6(3)
C6 C5 C4 C3 -0.1(3)
C5 C6 C1 C2 0.6(3)
C7 C6 C1 C2 -179.47(16)
C4 C3 C2 C1 -0.4(3)
C6 C1 C2 C3 -0.2(3)
